data_2008461
loop_
_publ_author_name
'Gerkin, Roger E.'

_publ_section_title
;
 3-[2-(1,3-Dioxolan-2-yl)ethyl]-2-methylbenzoic acid
;
_journal_issue 5
_journal_name_full 'Acta Crystallographica Section C'
_journal_page_first 798
_journal_page_last 801
_journal_paper_doi 10.1107/S0108270199000128
_journal_volume 55
_journal_year 1999
_chemical_formula_moiety 'C13 H16 O4 '
_chemical_formula_sum 'C13 H16 O4'
_chemical_formula_weight 236.27
_chemical_name_common '3-[2-(1,3-dioxolan-2-yl)ethyl]-2-methylbenzoic acid'
_space_group_IT_number 61
_symmetry_cell_setting orthorhombic
_symmetry_space_group_name_Hall '-P 2ac 2ab'
_symmetry_space_group_name_H-M 'P b c a'
_cell_angle_alpha 90
_cell_angle_beta 90
_cell_angle_gamma 90
_cell_formula_units_Z 8
_cell_length_a 12.148(2)
_cell_length_b 24.682(2)
_cell_length_c 8.021(2)
_cell_measurement_reflns_used 25
_cell_measurement_temperature 296
_cell_measurement_theta_max 16.9
_cell_measurement_theta_min 12.5
_cell_volume 2405.0(7)
_computing_cell_refinement 'MSC/AFC Diffractometer Control Software'
_computing_data_collection
;
MSC/AFC Diffractometer Control Software
(Molecular Structure Corporation, 1988)
;
_computing_data_reduction 'TEXSAN (Molecular Structure Corporation, 1995)'
_computing_molecular_graphics 'ORTEPII (Johnson, 1976)'
_computing_publication_material 'TEXSAN and PLATON (Spek, 1990)'
_computing_structure_refinement TEXSAN
_computing_structure_solution 'SHELXS86 (Sheldrick, 1985)'
_diffrn_ambient_temperature 296
_diffrn_measurement_device_type 'Rigaku AFC-5S'
_diffrn_measurement_method \w
_diffrn_radiation_monochromator graphite
_diffrn_radiation_source 'X-ray tube'
_diffrn_radiation_type MoK\a
_diffrn_radiation_wavelength 0.71073
_diffrn_reflns_av_R_equivalents 0
_diffrn_reflns_limit_h_max 15
_diffrn_reflns_limit_h_min 0
_diffrn_reflns_limit_k_max 32
_diffrn_reflns_limit_k_min 0
_diffrn_reflns_limit_l_max 10
_diffrn_reflns_limit_l_min 0
_diffrn_reflns_number 2776
_diffrn_reflns_theta_max 27.55
_diffrn_reflns_theta_min 2.0
_diffrn_standards_decay_% '+-1.8 (average maximum relative intensity)'
_diffrn_standards_interval_count 150
_diffrn_standards_number 6
_exptl_absorpt_coefficient_mu 0.10
_exptl_absorpt_correction_type none
_exptl_crystal_colour colorless
_exptl_crystal_density_diffrn 1.305
_exptl_crystal_density_method 'not measured'
_exptl_crystal_description 'cut plate'
_exptl_crystal_F_000 1008
_exptl_crystal_size_max 0.42
_exptl_crystal_size_mid 0.27
_exptl_crystal_size_min 0.15
_refine_diff_density_max 0.47
_refine_diff_density_min -0.44
_refine_ls_extinction_method none
_refine_ls_goodness_of_fit_obs 1.42
_refine_ls_hydrogen_treatment mixed
_refine_ls_matrix_type full
_refine_ls_number_parameters 178
_refine_ls_number_reflns 2776
_refine_ls_R_factor_gt 0.065
_refine_ls_shift/su_max 0.0002
_refine_ls_structure_factor_coef Fsqd
_refine_ls_weighting_details 'w = 1/\s^2^(F^2^)'
_refine_ls_weighting_scheme calc
_refine_ls_wR_factor_obs .077
_reflns_number_gt 1169
_reflns_number_total 2776
_reflns_threshold_expression I>2\s~I~
_cod_data_source_file fr1181.cif
_cod_data_source_block 1
_cod_depositor_comments
;
The following automatic conversions were performed:
'_symmetry_cell_setting' value 'Orthorhombic' changed to 'orthorhombic'
according to '/home/saulius/struct/CIF-dictionaries/cif_core.dic'
dictionary named 'cif_core.dic' version 2.4.1 from 2010-06-29.

Automatic conversion script
Id: cif_fix_enum 1527 2010-12-29 10:47:43Z saulius 

The following automatic conversions were performed:

'_atom_site_adp_type' tag value 'Uij' was replaced with 'Uani' value
17 times.

Automatic conversion script
Id: cif_fix_values 1646 2011-03-28 12:23:43Z adriana 

The following automatic conversions were performed:

'_symmetry_cell_setting' value 'Orthorhombic' changed to
'orthorhombic' according to
/home/saulius/struct/CIF-dictionaries/cif_core.dic dictionary named
'cif_core.dic' version 2.4.1 from
2010-06-29.

'_geom_torsion_publ_flag' value 'Y' changed to 'y'
according to /home/saulius/struct/CIF-dictionaries/cif_core.dic
dictionary named 'cif_core.dic' version 2.4.1 from 2010-06-29 (5
times).

Automatic conversion script
Id: cif_fix_values 1715 2011-07-08 13:25:40Z adriana 

The following automatic conversions were performed:

'_refine_ls_weighting_scheme' value '1/\s^2^(F^2^)' was changed to
'calc'. New tag '_refine_ls_weighting_details' was created. The value
of the new tag was set to 'w = 1/\s^2^(F^2^)'.

Automatic conversion script
Id: cif_fix_values 3143 2015-03-26 13:38:13Z robertas 
;
_cod_original_cell_volume 2405.0(8)
_cod_database_code 2008461

loop_
_symmetry_equiv_pos_as_xyz
'  +x,  +y,  +z'
'1/2+x,1/2-y,  -z'
'  -x,1/2+y,1/2-z'
'1/2-x,  -y,1/2+z'
'  -x,  -y,  -z'
'1/2-x,1/2+y,  +z'
'  +x,1/2-y,1/2+z'
'1/2+x,  +y,1/2-z'

loop_
_atom_site_label
_atom_site_fract_x
_atom_site_fract_y
_atom_site_fract_z
_atom_site_U_iso_or_equiv
_atom_site_adp_type
_atom_site_calc_flag
_atom_site_calc_attached_atom
O1 .4749(2) .49894(9) .2221(3) .0798(8) Uani ? ?
O2 .4021(2) .45491(7) .0091(3) .0696(7) Uani ? ?
O3 .05170(10) .19915(7) .2896(3) .0774(7) Uani ? ?
O4 -.07780(10) .25881(7) .3667(2) .0677(6) Uani ? ?
C1 .3263(2) .44110(10) .2826(4) .0517(9) Uani ? ?
C2 .2390(2) .40690(9) .2364(4) .0531(9) Uani ? ?
C3 .1688(2) .38777(10) .3626(4) .0540(9) Uani ? ?
C4 .1883(2) .40160(10) .5271(4) .0630(10) Uani ? ?
C5 .2745(2) .43480(10) .5711(4) .0636(10) Uani ? ?
C6 .3432(2) .45480(10) .4495(4) .0584(10) Uani ? ?
C7 .4031(2) .46460(10) .1573(4) .0566(10) Uani ? ?
C8 .2180(2) .39050(10) .0574(4) .0830(10) Uani ? ?
C9 .0729(2) .35008(10) .3262(3) .0639(10) Uani ? ?
C10 .1074(2) .29086(10) .3273(3) .0577(9) Uani ? ?
C11 .0181(2) .25360(10) .2699(4) .0588(10) Uani ? ?
C12 -.0467(3) .16780(10) .3041(6) .0850(10) Uani ? ?
C13 -.1328(3) .2076(2) .3566(6) .0930(10) Uani ? ?
H1 .514(3) .5120(10) .138(4) .150(10) Uiso ? ?
H4 .1396 .3874 .6142 .0752 Uiso calc C4
H5 .2868 .4441 .6883 .0763 Uiso calc C5
H6 .4043 .4787 .4801 .0700 Uiso calc C6
H8A .1938 .4221 -.0066 .0996 Uiso calc C8
H8B .2859 .3760 .0087 .0996 Uiso calc C8
H8C .1605 .3626 .0542 .0996 Uiso calc C8
H9A .0428 .3589 .2161 .0766 Uiso calc C9
H9B .0160 .3555 .4112 .0766 Uiso calc C9
H10A .1710 .2865 .2535 .0692 Uiso calc C10
H10B .1281 .2808 .4413 .0692 Uiso calc C10
H11 -.008(2) .2615(9) .144(3) .084(9) Uiso ? ?
H12A -.069(3) .1570(10) .192(4) .170(10) Uiso ? ?
H12B -.034(3) .1400(10) .378(4) .170(10) Uiso ? ?
H13A -.184(2) .2100(10) .254(4) .140(10) Uiso ? ?
H13B -.170(3) .1980(10) .461(5) .180(10) Uiso ? ?

loop_
_atom_site_aniso_label
_atom_site_aniso_U_11
_atom_site_aniso_U_22
_atom_site_aniso_U_33
_atom_site_aniso_U_12
_atom_site_aniso_U_13
_atom_site_aniso_U_23
O1 .073(2) .098(2) .068(2) -.0380(10) .0030(10) .002(2)
O2 .0710(10) .0730(10) .0650(10) -.0210(10) .0130(10) -.0020(10)
O3 .0600(10) .0540(10) .119(2) -.0040(10) .0120(10) -.0080(10)
O4 .0500(10) .0640(10) .0890(10) -.0050(10) .0080(10) -.0110(10)
C1 .048(2) .044(2) .063(2) .0040(10) .007(2) .006(2)
C2 .051(2) .048(2) .060(2) .0010(10) .005(2) .003(2)
C3 .049(2) .040(2) .072(2) .0040(10) .007(2) .004(2)
C4 .063(2) .052(2) .073(3) -.002(2) .019(2) .005(2)
C5 .070(2) .058(2) .062(2) .000(2) .007(2) .001(2)
C6 .052(2) .051(2) .072(2) -.0010(10) .002(2) .001(2)
C7 .051(2) .048(2) .071(2) -.0010(10) .001(2) .004(2)
C8 .075(2) .098(2) .075(3) -.035(2) .008(2) .001(2)
C9 .056(2) .054(2) .082(2) -.0020(10) .012(2) .004(2)
C10 .052(2) .053(2) .068(2) -.0060(10) .009(2) .004(2)
C11 .058(2) .055(2) .063(2) .001(2) .004(2) .001(2)
C12 .068(2) .072(2) .116(4) -.017(2) .007(3) -.009(3)
C13 .060(2) .069(2) .150(4) -.017(2) .011(3) -.018(3)

loop_
_atom_type_symbol
_atom_type_scat_dispersion_real
_atom_type_scat_dispersion_imag
_atom_type_scat_source
H 0 0 'Stewart et al. (1965)'
C .003 .002 'Creagh & McAuley (1992)'
O .011 .006 'Creagh & McAuley (1992)'

loop_
_geom_angle_atom_site_label_1
_geom_angle_atom_site_label_2
_geom_angle_atom_site_label_3
_geom_angle
_geom_angle_publ_flag
C7 O1 H1 107(2) no
C11 O3 C12 106.4(2) yes
C11 O4 C13 105.9(2) yes
C2 C1 C6 120.6(3) no
C2 C1 C7 122.0(3) yes
C6 C1 C7 117.4(3) yes
C1 C2 C3 118.0(3) no
C1 C2 C8 122.6(3) no
C3 C2 C8 119.4(3) no
C2 C3 C4 120.0(3) no
C2 C3 C9 122.2(3) no
C4 C3 C9 117.8(3) no
C3 C4 C5 121.5(3) no
C3 C4 H4 119.3 no
C5 C4 H4 119.3 no
C4 C5 C6 119.6(3) no
C4 C5 H5 120.2 no
C6 C5 H5 120.2 no
C1 C6 C5 120.3(3) no
C1 C6 H6 119.9 no
C5 C6 H6 119.9 no
O1 C7 O2 121.2(3) yes
O1 C7 C1 113.5(3) yes
O2 C7 C1 125.3(3) yes
C2 C8 H8A 109.5 no
C2 C8 H8B 109.5 no
C2 C8 H8C 109.5 no
H8A C8 H8B 109.5 no
H8A C8 H8C 109.5 no
H8B C8 H8C 109.5 no
C3 C9 C10 112.1(2) no
C3 C9 H9A 108.8 no
C3 C9 H9B 108.8 no
C10 C9 H9A 108.8 no
C10 C9 H9B 108.8 no
H9A C9 H9B 109.5 no
C9 C10 C11 112.9(2) no
C9 C10 H10A 108.6 no
C9 C10 H10B 108.6 no
C11 C10 H10A 108.6 no
C11 C10 H10B 108.6 no
H10A C10 H10B 109.5 no
O3 C11 O4 105.4(2) yes
O3 C11 C10 109.9(2) yes
O3 C11 H11 111.0(10) no
O4 C11 C10 112.0(2) yes
O4 C11 H11 104.0(10) no
C10 C11 H11 113.0(10) no
O3 C12 C13 104.7(3) yes
O3 C12 H12A 108(2) no
O3 C12 H12B 108(2) no
C13 C12 H12A 104(2) no
C13 C12 H12B 115(2) no
H12A C12 H12B 115(2) no
O4 C13 C12 105.6(3) yes
O4 C13 H13A 105.0(10) no
O4 C13 H13B 112(2) no
C12 C13 H13A 103.0(10) no
C12 C13 H13B 113(2) no
H13A C13 H13B 114(2) no

loop_
_geom_bond_atom_site_label_1
_geom_bond_atom_site_label_2
_geom_bond_site_symmetry_1
_geom_bond_site_symmetry_2
_geom_bond_distance
_geom_bond_publ_flag
O1 C7 ? ? 1.322(3) yes
O1 H1 ? ? .89(3) no
O2 C7 ? ? 1.213(3) yes
O3 C11 ? ? 1.413(3) yes
O3 C12 ? ? 1.428(4) yes
O4 C11 ? ? 1.406(3) yes
O4 C13 ? ? 1.432(4) yes
C1 C2 ? ? 1.405(3) no
C1 C6 ? ? 1.396(3) no
C1 C7 ? ? 1.489(3) no
C2 C3 ? ? 1.405(3) no
C2 C8 ? ? 1.513(4) no
C3 C4 ? ? 1.383(4) no
C3 C9 ? ? 1.520(3) no
C4 C5 ? ? 1.375(3) no
C4 H4 ? ? .980 no
C5 C6 ? ? 1.376(3) no
C5 H5 ? ? .980 no
C6 H6 ? ? .980 no
C8 H8A ? ? .980 no
C8 H8B ? ? .980 no
C8 H8C ? ? .980 no
C9 C10 ? ? 1.521(3) no
C9 H9A ? ? .980 no
C9 H9B ? ? .980 no
C10 C11 ? ? 1.495(3) no
C10 H10A ? ? .980 no
C10 H10B ? ? .980 no
C11 H11 ? ? 1.07(2) no
C12 C13 ? ? 1.495(5) no
C12 H12A ? ? .98(3) no
C12 H12B ? ? .92(3) no
C13 H13A ? ? 1.04(3) no
C13 H13B ? ? .98(4) no

loop_
_geom_hbond_atom_site_label_D
_geom_hbond_atom_site_label_H
_geom_hbond_atom_site_label_A
_geom_hbond_site_symmetry_A
_geom_hbond_distance_DH
_geom_hbond_distance_HA
_geom_hbond_distance_DA
_geom_hbond_angle_DHA
_geom_hbond_publ_flag
O1 H1 O2 5_665 0.89(3) 1.76(3) 2.639(3) 172(3) yes
C11 H11 O4 7_554 1.07(2) 2.44(2) 3.451(4) 157(2) yes
C4 H4 O3 7_555 0.98 2.77 3.656(3) 150 yes

loop_
_geom_torsion_atom_site_label_1
_geom_torsion_atom_site_label_2
_geom_torsion_atom_site_label_3
_geom_torsion_atom_site_label_4
_geom_torsion
_geom_torsion_publ_flag
C11 O3 C12 C13 21.0(4) y
O3 C12 C13 O4 -0.6(4) y
C11 O4 C13 C12 -20.2(4) y
C13 O4 C11 O3 33.8(3) y
C12 O3 C11 O4 -34.4(3) y
